data_7709551
loop_
_publ_author_name
'Chen, Yating'
'Zhang, Shaonan'
'Wang, Zhen-Feng'
'Wei, Qingmin'
'Zhang, Shuhua'

_publ_section_title
;
 Discovery of thirteen cobalt (II) and copper (II) salicylaldehyde Schiff
 base complexes that induce apoptosis and autophagy in human lung
 adenocarcinoma A549/DDP cells and that can overcome cisplatin resistance
 in vitro and in vivo
;
_journal_name_full 'Dalton Transactions'
_journal_paper_doi 10.1039/D1DT03749H
_journal_year 2022
_chemical_formula_moiety '4(C25.735 H21.21 Cl0.265 Cu N6 O2.735), CH4O, 5.5(H2O)'
_chemical_formula_sum 'C103.94 H99.82 Cl1.06 Cu4 N24 O17.44'
_chemical_formula_weight 2256.00
_space_group_crystal_system triclinic
_space_group_IT_number 2
_space_group_name_Hall '-P 1'
_space_group_name_H-M_alt 'P -1'
_atom_sites_solution_hydrogens mixed
_audit_creation_method SHELXL-2014
_audit_update_record
;
2021-12-07 deposited with the CCDC.	2022-02-15 downloaded from the CCDC.
;
_cell_angle_alpha 88.110(4)
_cell_angle_beta 87.004(4)
_cell_angle_gamma 83.153(4)
_cell_formula_units_Z 1
_cell_length_a 10.2555(5)
_cell_length_b 15.0401(7)
_cell_length_c 17.0183(7)
_cell_measurement_reflns_used 3797
_cell_measurement_temperature 293(2)
_cell_measurement_theta_max 23.1470
_cell_measurement_theta_min 3.5360
_cell_volume 2601.7(2)
_computing_structure_refinement 'SHELXL-2014 (Sheldrick, 2014)'
_diffrn_ambient_temperature 293(2)
_diffrn_detector_area_resol_mean 16.0233
_diffrn_measured_fraction_theta_full 0.969
_diffrn_measured_fraction_theta_max 0.996
_diffrn_measurement_device_type 'SuperNova, Single source at offset/far, Eos'
_diffrn_measurement_method '\w scans'
_diffrn_radiation_type MoK\a
_diffrn_radiation_wavelength 0.71073
_diffrn_reflns_av_R_equivalents 0.0372
_diffrn_reflns_av_unetI/netI 0.0904
_diffrn_reflns_Laue_measured_fraction_full 0.969
_diffrn_reflns_Laue_measured_fraction_max 0.996
_diffrn_reflns_limit_h_max 12
_diffrn_reflns_limit_h_min -11
_diffrn_reflns_limit_k_max 17
_diffrn_reflns_limit_k_min -15
_diffrn_reflns_limit_l_max 20
_diffrn_reflns_limit_l_min -20
_diffrn_reflns_number 17108
_diffrn_reflns_point_group_measured_fraction_full 0.969
_diffrn_reflns_point_group_measured_fraction_max 0.996
_diffrn_reflns_theta_full 25.242
_diffrn_reflns_theta_max 25.000
_diffrn_reflns_theta_min 3.410
_diffrn_source 'micro-focus sealed X-ray tube'
_exptl_absorpt_coefficient_mu 0.912
_exptl_absorpt_correction_T_max 0.880
_exptl_absorpt_correction_T_min 0.826
_exptl_absorpt_correction_type multi-scan
_exptl_absorpt_process_details
;
CrysAlisPro 1.171.39.46 (Rigaku Oxford Diffraction, 2018)
Empirical absorption correction using spherical harmonics,
 implemented in SCALE3 ABSPACK scaling algorithm.
;
_exptl_crystal_colour BLUE
_exptl_crystal_density_diffrn 1.440
_exptl_crystal_description BLOCK
_exptl_crystal_F_000 1165
_exptl_crystal_size_max 0.21
_exptl_crystal_size_mid 0.18
_exptl_crystal_size_min 0.14
_refine_diff_density_max 0.772
_refine_diff_density_min -0.557
_refine_diff_density_rms 0.070
_refine_ls_extinction_method none
_refine_ls_goodness_of_fit_ref 0.994
_refine_ls_hydrogen_treatment constr
_refine_ls_matrix_type full
_refine_ls_number_parameters 716
_refine_ls_number_reflns 9123
_refine_ls_number_restraints 41
_refine_ls_restrained_S_all 1.006
_refine_ls_R_factor_all 0.1201
_refine_ls_R_factor_gt 0.0689
_refine_ls_shift/su_max 0.005
_refine_ls_shift/su_mean 0.001
_refine_ls_structure_factor_coef Fsqd
_refine_ls_weighting_details 'w=1/[\s^2^(Fo^2^)+(0.0697P)^2^+2.9863P] where P=(Fo^2^+2Fc^2^)/3'
_refine_ls_weighting_scheme calc
_refine_ls_wR_factor_gt 0.1510
_refine_ls_wR_factor_ref 0.1867
_reflns_Friedel_coverage 0.000
_reflns_number_gt 5485
_reflns_number_total 9123
_reflns_threshold_expression 'I > 2\s(I)'
_cod_data_source_file d1dt03749h2.cif
_cod_data_source_block 911L19
_cod_database_code 7709551
_shelx_space_group_comment
;
The symmetry employed for this shelxl refinement is uniquely defined
by the following loop, which should always be used as a source of
symmetry information in preference to the above space-group names.
They are only intended as comments.
;
_shelxl_version_number 2014-3

loop_
_space_group_symop_operation_xyz
'x, y, z'
'-x, -y, -z'

loop_
_atom_site_label
_atom_site_type_symbol
_atom_site_fract_x
_atom_site_fract_y
_atom_site_fract_z
_atom_site_U_iso_or_equiv
_atom_site_adp_type
_atom_site_occupancy
_atom_site_site_symmetry_order
_atom_site_calc_flag
_atom_site_refinement_flags_posn
_atom_site_refinement_flags_adp
_atom_site_refinement_flags_occupancy
_atom_site_disorder_assembly
_atom_site_disorder_group
Cu1 Cu 0.49374(6) 0.69404(5) 0.82230(4) 0.0454(2) Uani 1 1 d . . . . .
O1 O 0.3064(3) 0.6923(2) 0.8339(2) 0.0513(9) Uani 1 1 d . . . . .
N1 N 0.8720(5) 0.7240(4) 0.7025(3) 0.0713(16) Uani 1 1 d . . . . .
Cl1 Cl 0.735(7) 0.6172(19) 0.6859(7) 0.107(2) Uani 0.265(13) 1 d D . P A 2
O11 O 0.731(6) 0.6094(17) 0.6953(6) 0.107(2) Uani 0.735(13) 1 d D . P A 1
C54 C 0.8194(13) 0.5770(9) 0.6346(8) 0.132(6) Uani 0.735(13) 1 d . . P A 1
H54A H 0.7738 0.5465 0.5979 0.198 Uiso 0.735(13) 1 calc R U P A 1
H54B H 0.8884 0.5361 0.6561 0.198 Uiso 0.735(13) 1 calc R U P A 1
H54C H 0.8565 0.6262 0.6081 0.198 Uiso 0.735(13) 1 calc R U P A 1
C1 C 0.7586(6) 0.6946(5) 0.7236(4) 0.0632(17) Uani 1 1 d D . . . .
Cu2 Cu 0.47845(8) 0.17249(5) 0.69554(4) 0.0597(3) Uani 1 1 d . . . . .
O2 O 0.0743(3) 0.6456(3) 0.8596(2) 0.0584(11) Uani 1 1 d . . . . .
N2 N 0.6631(4) 0.7331(3) 0.7734(2) 0.0491(12) Uani 1 1 d . . . . .
C2 C 0.8889(7) 0.8028(6) 0.7335(4) 0.077(2) Uani 1 1 d . . . . .
H2 H 0.9670 0.8263 0.7196 0.093 Uiso 1 1 calc R U . . .
Cl2 Cl 0.223(6) 0.3333(8) 0.6305(15) 0.106(2) Uani 0.265(13) 1 d D . P A 2
O12 O 0.237(6) 0.3193(8) 0.6342(12) 0.106(2) Uani 0.735(13) 1 d D . P A 1
C55 C 0.157(2) 0.3905(17) 0.6035(12) 0.198(9) Uani 0.735(13) 1 d . . P A 1
H55A H 0.1982 0.4443 0.6065 0.297 Uiso 0.735(13) 1 calc R U P A 1
H55B H 0.0744 0.3969 0.6331 0.297 Uiso 0.735(13) 1 calc R U P A 1
H55C H 0.1428 0.3798 0.5495 0.297 Uiso 0.735(13) 1 calc R U P A 1
O3 O 0.6638(4) 0.1682(3) 0.6725(2) 0.0620(11) Uani 1 1 d . . . . .
N3 N 0.5954(5) 0.8573(3) 0.8524(3) 0.0562(12) Uani 1 1 d . . . . .
C3 C 0.8034(6) 0.8502(5) 0.7824(4) 0.0703(18) Uani 1 1 d . . . . .
H3A H 0.8203 0.9047 0.8015 0.084 Uiso 1 1 calc R U . . .
N4 N 0.4830(4) 0.8131(3) 0.8616(2) 0.0455(11) Uani 1 1 d . . . . .
O4 O 0.9003(4) 0.1533(3) 0.6080(2) 0.0694(12) Uani 1 1 d . . . . .
C4 C 0.6839(5) 0.8125(4) 0.8040(3) 0.0529(15) Uani 1 1 d . . . . .
N5 N 0.5877(4) 0.6207(3) 0.9295(2) 0.0454(11) Uani 1 1 d . . . . .
C5 C 0.3840(6) 0.8558(4) 0.9004(3) 0.0492(14) Uani 1 1 d . . . . .
H5 H 0.3963 0.9095 0.9229 0.059 Uiso 1 1 calc R U . . .
O5 O 0.1650(6) 0.6713(5) 0.6824(3) 0.136(3) Uani 1 1 d . . . . .
H5A H 0.2468 0.6763 0.6820 0.204 Uiso 1 1 d R U . . .
H5B H 0.1278 0.7217 0.6977 0.204 Uiso 1 1 d R U . . .
N6 N 0.5102(4) 0.5661(3) 0.7907(2) 0.0480(11) Uani 1 1 d . . . . .
O6 O 0.6794(5) 0.9387(3) 0.9953(2) 0.0940(16) Uani 1 1 d . . . . .
H6A H 0.6533 0.9091 1.0352 0.141 Uiso 1 1 d R U . . .
H6B H 0.6286 0.9283 0.9590 0.141 Uiso 1 1 d R U . . .
C6 C 0.2560(6) 0.8253(4) 0.9108(3) 0.0499(14) Uani 1 1 d . . . . .
N7 N 0.0894(7) 0.3083(5) 0.7471(5) 0.106(2) Uani 1 1 d . U . . .
C7 C 0.1580(6) 0.8801(5) 0.9541(3) 0.0657(18) Uani 1 1 d . . . . .
H7 H 0.1782 0.9330 0.9748 0.079 Uiso 1 1 calc R U . . .
O7 O 0.2912(13) 0.5940(8) 0.5472(6) 0.137(5) Uani 0.5 1 d . . P . .
H7A H 0.2589 0.5714 0.5085 0.205 Uiso 0.5 1 d R U P . .
H7B H 0.2982 0.6478 0.5324 0.205 Uiso 0.5 1 d R U P . .
N8 N 0.3089(6) 0.2324(4) 0.7428(3) 0.0717(16) Uani 1 1 d . . . . .
C8 C 0.0339(7) 0.8562(5) 0.9657(4) 0.0716(19) Uani 1 1 d . . . . .
H8 H -0.0300 0.8930 0.9940 0.086 Uiso 1 1 calc R U . . .
N9 N 0.3938(8) 0.1575(5) 0.8556(3) 0.090(2) Uani 1 1 d . . . . .
C9 C 0.0032(6) 0.7778(5) 0.9358(3) 0.0615(17) Uani 1 1 d . . . . .
H9 H -0.0807 0.7611 0.9453 0.074 Uiso 1 1 calc R U . . .
N10 N 0.5059(7) 0.1467(4) 0.8071(3) 0.0729(17) Uani 1 1 d . . . . .
C10 C 0.0951(5) 0.7242(4) 0.8921(3) 0.0495(14) Uani 1 1 d . . . . .
O10 O 0.7432(14) 0.3321(8) 0.5944(7) 0.121(4) Uani 0.5 1 d D U P . .
H10 H 0.7422 0.3684 0.5574 0.182 Uiso 0.5 1 calc R U P . .
N11 N 0.3925(5) 0.0415(3) 0.6767(3) 0.0536(12) Uani 1 1 d . . . . .
C11 C 0.2246(5) 0.7471(4) 0.8771(3) 0.0460(13) Uani 1 1 d . . . . .
N12 N 0.4456(5) 0.1794(4) 0.5793(3) 0.0600(14) Uani 1 1 d . . . . .
C12 C -0.0417(6) 0.6050(5) 0.8826(4) 0.0707(19) Uani 1 1 d . . . . .
H12A H -0.1193 0.6426 0.8659 0.085 Uiso 1 1 calc R U . . .
H12B H -0.0489 0.5969 0.9394 0.085 Uiso 1 1 calc R U . . .
C13 C -0.0299(7) 0.5179(5) 0.8446(5) 0.099(3) Uani 1 1 d . . . . .
H13A H -0.0135 0.5263 0.7889 0.149 Uiso 1 1 calc R U . . .
H13B H -0.1101 0.4914 0.8541 0.149 Uiso 1 1 calc R U . . .
H13C H 0.0417 0.4791 0.8658 0.149 Uiso 1 1 calc R U . . .
C14 C 0.4668(6) 0.5391(5) 0.7248(4) 0.0641(17) Uani 1 1 d . . . . .
H14 H 0.4190 0.5805 0.6924 0.077 Uiso 1 1 calc R U . . .
C15 C 0.4913(7) 0.4497(6) 0.7027(4) 0.081(2) Uani 1 1 d . . . . .
H15 H 0.4590 0.4326 0.6561 0.097 Uiso 1 1 calc R U . . .
C16 C 0.5610(7) 0.3880(5) 0.7480(4) 0.076(2) Uani 1 1 d . . . . .
H16 H 0.5799 0.3291 0.7320 0.091 Uiso 1 1 calc R U . . .
C17 C 0.6040(6) 0.4138(4) 0.8187(4) 0.0551(15) Uani 1 1 d . . . . .
C18 C 0.5751(5) 0.5035(4) 0.8385(3) 0.0430(13) Uani 1 1 d . . . . .
C19 C 0.6148(5) 0.5327(4) 0.9125(3) 0.0430(13) Uani 1 1 d . . . . .
C20 C 0.6203(5) 0.6475(4) 0.9984(3) 0.0550(15) Uani 1 1 d . . . . .
H20 H 0.6028 0.7079 1.0100 0.066 Uiso 1 1 calc R U . . .
C21 C 0.6797(6) 0.5884(5) 1.0541(3) 0.0617(17) Uani 1 1 d . . . . .
H21 H 0.6993 0.6095 1.1024 0.074 Uiso 1 1 calc R U . . .
C22 C 0.7089(6) 0.5013(5) 1.0386(4) 0.0652(18) Uani 1 1 d . . . . .
H22 H 0.7495 0.4621 1.0757 0.078 Uiso 1 1 calc R U . . .
C23 C 0.6777(5) 0.4693(4) 0.9656(3) 0.0526(15) Uani 1 1 d . . . . .
C24 C 0.7067(6) 0.3789(5) 0.9416(4) 0.0705(19) Uani 1 1 d . . . . .
H24 H 0.7504 0.3372 0.9755 0.085 Uiso 1 1 calc R U . . .
C25 C 0.6735(7) 0.3519(4) 0.8724(4) 0.0697(18) Uani 1 1 d . . . . .
H25 H 0.6955 0.2925 0.8587 0.084 Uiso 1 1 calc R U . . .
C26 C 0.2096(8) 0.2847(5) 0.7132(5) 0.083(2) Uani 1 1 d D . . . .
C27 C 0.0787(10) 0.2707(6) 0.8231(6) 0.107(3) Uani 1 1 d . U . . .
H27 H -0.0026 0.2817 0.8500 0.128 Uiso 1 1 calc R U . . .
C28 C 0.1702(10) 0.2224(6) 0.8597(5) 0.105(3) Uani 1 1 d . U . . .
H28 H 0.1546 0.2012 0.9109 0.126 Uiso 1 1 calc R U . . .
C29 C 0.2935(9) 0.2026(5) 0.8207(4) 0.079(2) Uani 1 1 d . . . . .
C30 C 0.6169(10) 0.1124(5) 0.8362(4) 0.083(2) Uani 1 1 d . . . . .
H30 H 0.6136 0.0939 0.8889 0.100 Uiso 1 1 calc R U . . .
C31 C 0.7418(8) 0.1007(4) 0.7956(3) 0.0680(18) Uani 1 1 d . . . . .
C32 C 0.8532(10) 0.0637(5) 0.8369(4) 0.091(3) Uani 1 1 d . . . . .
H32 H 0.8426 0.0469 0.8898 0.110 Uiso 1 1 calc R U . . .
C33 C 0.9743(9) 0.0525(6) 0.8007(5) 0.093(3) Uani 1 1 d . . . . .
H33 H 1.0452 0.0240 0.8274 0.111 Uiso 1 1 calc R U . . .
C34 C 0.9920(7) 0.0828(5) 0.7258(4) 0.080(2) Uani 1 1 d . . . . .
H34 H 1.0764 0.0772 0.7024 0.096 Uiso 1 1 calc R U . . .
C35 C 0.8893(6) 0.1213(4) 0.6834(3) 0.0614(16) Uani 1 1 d . . . . .
C36 C 0.7602(7) 0.1319(4) 0.7159(3) 0.0565(16) Uani 1 1 d . . . . .
C37 C 1.0266(7) 0.1489(6) 0.5689(4) 0.095(3) Uani 1 1 d . . . . .
H37A H 1.0646 0.0870 0.5642 0.113 Uiso 1 1 calc R U . . .
H37B H 1.0847 0.1800 0.5986 0.113 Uiso 1 1 calc R U . . .
C38 C 1.0106(8) 0.1920(7) 0.4895(4) 0.121(4) Uani 1 1 d . . . . .
H38A H 1.0954 0.1927 0.4628 0.181 Uiso 1 1 calc R U . . .
H38B H 0.9691 0.2524 0.4948 0.181 Uiso 1 1 calc R U . . .
H38C H 0.9571 0.1588 0.4596 0.181 Uiso 1 1 calc R U . . .
C39 C 0.3656(7) -0.0241(4) 0.7262(4) 0.0657(17) Uani 1 1 d . . . . .
H39 H 0.3867 -0.0209 0.7784 0.079 Uiso 1 1 calc R U . . .
C40 C 0.3075(7) -0.0972(5) 0.7040(4) 0.0714(18) Uani 1 1 d . . . . .
H40 H 0.2885 -0.1414 0.7409 0.086 Uiso 1 1 calc R U . . .
C41 C 0.2785(6) -0.1037(5) 0.6272(4) 0.0678(17) Uani 1 1 d . . . . .
H41 H 0.2407 -0.1529 0.6112 0.081 Uiso 1 1 calc R U . . .
C42 C 0.3059(6) -0.0361(5) 0.5725(3) 0.0608(17) Uani 1 1 d . . . . .
C43 C 0.3614(5) 0.0370(4) 0.6005(3) 0.0525(15) Uani 1 1 d . . . . .
C44 C 0.3918(5) 0.1102(4) 0.5494(3) 0.0534(15) Uani 1 1 d . . . . .
C45 C 0.4763(7) 0.2448(5) 0.5314(4) 0.075(2) Uani 1 1 d . . . . .
H45 H 0.5148 0.2916 0.5515 0.090 Uiso 1 1 calc R U . . .
C46 C 0.4529(8) 0.2464(6) 0.4506(4) 0.091(3) Uani 1 1 d . . . . .
H46 H 0.4742 0.2939 0.4180 0.109 Uiso 1 1 calc R U . . .
C47 C 0.3989(8) 0.1778(7) 0.4215(4) 0.089(3) Uani 1 1 d . . . . .
H47 H 0.3832 0.1789 0.3681 0.106 Uiso 1 1 calc R U . . .
C48 C 0.3659(6) 0.1056(5) 0.4681(3) 0.071(2) Uani 1 1 d . . . . .
C49 C 0.3102(7) 0.0289(6) 0.4428(4) 0.075(2) Uani 1 1 d . . . . .
H49 H 0.2934 0.0257 0.3898 0.089 Uiso 1 1 calc R U . . .
C50 C 0.2815(7) -0.0374(5) 0.4910(4) 0.074(2) Uani 1 1 d . . . . .
H50 H 0.2451 -0.0854 0.4715 0.089 Uiso 1 1 calc R U . . .
C53 C 0.8415(13) 0.3495(11) 0.6474(9) 0.106(5) Uani 0.5 1 d D U P . .
H53A H 0.9260 0.3216 0.6287 0.159 Uiso 0.5 1 calc R U P . .
H53B H 0.8203 0.3256 0.6989 0.159 Uiso 0.5 1 calc R U P . .
H53C H 0.8437 0.4130 0.6501 0.159 Uiso 0.5 1 calc R U P . .
O1W O 0.529(2) 0.5288(16) 0.5062(14) 0.110(8) Uani 0.25 1 d . U P . .
H1WA H 0.5985 0.5490 0.5183 0.165 Uiso 0.25 1 d R U P . .
H1WB H 0.5485 0.4758 0.4901 0.165 Uiso 0.25 1 d R U P . .

loop_
_atom_site_aniso_label
_atom_site_aniso_U_11
_atom_site_aniso_U_22
_atom_site_aniso_U_33
_atom_site_aniso_U_23
_atom_site_aniso_U_13
_atom_site_aniso_U_12
Cu1 0.0451(4) 0.0411(4) 0.0492(4) -0.0010(3) 0.0011(3) -0.0034(3)
O1 0.042(2) 0.042(2) 0.069(2) -0.0092(19) 0.0070(18) -0.0021(18)
N1 0.055(3) 0.084(5) 0.074(3) -0.002(3) 0.017(3) -0.013(3)
Cl1 0.095(4) 0.120(5) 0.106(4) 0.001(4) 0.022(6) -0.022(4)
O11 0.095(4) 0.120(5) 0.106(4) 0.001(4) 0.022(6) -0.022(4)
C54 0.111(10) 0.141(13) 0.143(11) -0.060(10) 0.059(9) -0.024(9)
C1 0.060(4) 0.069(5) 0.057(4) 0.006(3) -0.002(3) 0.001(4)
Cu2 0.0795(5) 0.0553(5) 0.0456(4) -0.0060(3) 0.0156(4) -0.0206(4)
O2 0.044(2) 0.066(3) 0.067(2) -0.004(2) 0.0057(19) -0.014(2)
N2 0.045(3) 0.053(3) 0.048(2) 0.001(2) 0.002(2) -0.002(2)
C2 0.053(4) 0.098(6) 0.082(5) 0.011(4) 0.005(4) -0.018(4)
Cl2 0.079(5) 0.092(5) 0.140(4) -0.011(4) 0.030(3) 0.008(8)
O12 0.079(5) 0.092(5) 0.140(4) -0.011(4) 0.030(3) 0.008(8)
C55 0.144(18) 0.24(3) 0.21(2) -0.033(19) 0.055(15) -0.036(18)
O3 0.070(3) 0.069(3) 0.045(2) 0.005(2) 0.007(2) -0.004(2)
N3 0.053(3) 0.050(3) 0.067(3) -0.001(2) -0.002(2) -0.010(2)
C3 0.059(4) 0.073(5) 0.082(4) -0.003(4) -0.001(4) -0.023(4)
N4 0.041(2) 0.048(3) 0.046(2) 0.002(2) 0.000(2) -0.004(2)
O4 0.058(3) 0.091(4) 0.058(2) 0.004(2) -0.005(2) -0.005(2)
C4 0.049(3) 0.055(4) 0.055(3) 0.008(3) -0.009(3) -0.009(3)
N5 0.046(2) 0.044(3) 0.047(2) -0.003(2) 0.001(2) -0.007(2)
C5 0.065(4) 0.041(4) 0.041(3) -0.003(2) -0.005(3) -0.004(3)
O5 0.115(5) 0.174(7) 0.103(4) -0.019(4) 0.012(3) 0.041(5)
N6 0.043(2) 0.055(3) 0.045(2) -0.007(2) -0.002(2) -0.002(2)
O6 0.112(4) 0.113(4) 0.069(3) -0.003(3) -0.003(3) -0.062(3)
C6 0.058(4) 0.047(4) 0.041(3) 0.003(3) 0.004(3) 0.002(3)
N7 0.093(4) 0.088(5) 0.135(5) -0.025(4) 0.037(4) -0.016(4)
C7 0.074(4) 0.063(5) 0.058(4) -0.013(3) 0.013(3) -0.004(4)
O7 0.173(13) 0.113(11) 0.109(8) -0.008(7) 0.025(8) 0.033(9)
N8 0.083(4) 0.056(4) 0.078(4) -0.018(3) 0.030(3) -0.027(3)
C8 0.067(4) 0.078(5) 0.065(4) -0.008(4) 0.022(3) 0.001(4)
N9 0.125(6) 0.089(5) 0.063(4) -0.022(3) 0.035(4) -0.052(4)
C9 0.055(4) 0.074(5) 0.053(3) 0.003(3) 0.012(3) -0.003(3)
N10 0.106(5) 0.068(4) 0.051(3) -0.020(3) 0.026(3) -0.045(4)
C10 0.051(3) 0.051(4) 0.044(3) 0.005(3) 0.003(3) -0.002(3)
O10 0.147(8) 0.096(7) 0.112(7) 0.007(6) 0.035(6) -0.002(6)
N11 0.062(3) 0.051(3) 0.048(3) -0.002(2) -0.005(2) -0.009(3)
C11 0.046(3) 0.048(4) 0.043(3) 0.007(3) 0.003(2) -0.004(3)
N12 0.070(3) 0.051(3) 0.054(3) 0.010(3) 0.014(3) 0.003(3)
C12 0.053(4) 0.080(5) 0.081(4) 0.009(4) 0.002(3) -0.018(4)
C13 0.070(5) 0.085(6) 0.149(7) -0.009(6) 0.007(5) -0.034(4)
C14 0.064(4) 0.060(5) 0.067(4) -0.008(3) -0.010(3) 0.001(3)
C15 0.086(5) 0.086(6) 0.077(4) -0.035(4) -0.017(4) -0.016(5)
C16 0.085(5) 0.045(4) 0.098(5) -0.025(4) 0.002(4) -0.010(4)
C17 0.057(3) 0.040(4) 0.069(4) -0.010(3) 0.010(3) -0.011(3)
C18 0.036(3) 0.046(4) 0.049(3) -0.009(3) 0.003(2) -0.013(3)
C19 0.033(3) 0.045(4) 0.051(3) 0.001(3) 0.008(2) -0.008(2)
C20 0.057(3) 0.051(4) 0.059(3) -0.008(3) -0.002(3) -0.014(3)
C21 0.065(4) 0.076(5) 0.047(3) -0.002(3) -0.009(3) -0.013(4)
C22 0.063(4) 0.073(5) 0.057(4) 0.021(3) -0.003(3) -0.003(4)
C23 0.050(3) 0.046(4) 0.060(3) 0.012(3) 0.006(3) -0.009(3)
C24 0.069(4) 0.051(4) 0.087(5) 0.021(4) 0.006(4) 0.001(3)
C25 0.076(4) 0.036(4) 0.093(5) 0.003(4) 0.007(4) 0.000(3)
C26 0.077(5) 0.066(5) 0.109(6) -0.026(5) 0.037(5) -0.027(4)
C27 0.100(6) 0.098(6) 0.125(6) -0.037(5) 0.043(5) -0.028(5)
C28 0.119(6) 0.106(6) 0.093(5) -0.025(5) 0.045(5) -0.043(5)
C29 0.095(6) 0.074(5) 0.073(5) -0.034(4) 0.043(4) -0.040(5)
C30 0.138(7) 0.074(6) 0.046(4) 0.000(3) -0.012(5) -0.043(5)
C31 0.104(5) 0.057(4) 0.047(3) -0.003(3) 0.001(4) -0.029(4)
C32 0.140(8) 0.089(6) 0.053(4) 0.023(4) -0.040(5) -0.034(6)
C33 0.104(6) 0.101(7) 0.084(5) 0.015(5) -0.036(5) -0.046(5)
C34 0.080(5) 0.080(6) 0.082(5) 0.008(4) -0.024(4) -0.015(4)
C35 0.070(4) 0.061(4) 0.055(4) -0.001(3) -0.014(3) -0.017(3)
C36 0.088(5) 0.039(4) 0.047(3) -0.005(3) -0.011(3) -0.023(3)
C37 0.055(4) 0.128(8) 0.098(6) 0.003(5) 0.003(4) -0.007(4)
C38 0.072(5) 0.199(11) 0.085(5) 0.027(6) 0.016(4) -0.009(6)
C39 0.086(5) 0.055(4) 0.059(4) 0.008(3) -0.010(3) -0.019(4)
C40 0.082(5) 0.063(5) 0.072(4) 0.005(4) -0.010(4) -0.017(4)
C41 0.074(4) 0.052(4) 0.081(4) -0.012(4) -0.011(4) -0.021(3)
C42 0.057(4) 0.067(5) 0.059(4) -0.023(3) -0.007(3) -0.003(3)
C43 0.055(3) 0.053(4) 0.047(3) -0.006(3) 0.003(3) 0.003(3)
C44 0.050(3) 0.059(4) 0.047(3) -0.005(3) 0.004(3) 0.008(3)
C45 0.093(5) 0.063(5) 0.065(4) 0.012(4) 0.015(4) -0.002(4)
C46 0.106(6) 0.081(6) 0.077(5) 0.029(4) 0.014(5) 0.006(5)
C47 0.088(6) 0.111(7) 0.056(4) 0.018(5) 0.005(4) 0.022(5)
C48 0.057(4) 0.098(6) 0.049(3) 0.015(4) 0.006(3) 0.019(4)
C49 0.063(4) 0.106(7) 0.055(4) -0.027(4) -0.012(3) -0.001(4)
C50 0.072(4) 0.090(6) 0.064(4) -0.020(4) -0.006(4) -0.017(4)
C53 0.081(8) 0.089(9) 0.130(9) 0.025(7) 0.034(7) 0.039(7)
O1W 0.121(11) 0.109(12) 0.102(10) 0.005(9) 0.000(8) -0.022(8)

loop_
_atom_type_symbol
_atom_type_description
_atom_type_scat_dispersion_real
_atom_type_scat_dispersion_imag
_atom_type_scat_source
C C 0.0033 0.0016 'International Tables Vol C Tables 4.2.6.8 and 6.1.1.4'
H H 0.0000 0.0000 'International Tables Vol C Tables 4.2.6.8 and 6.1.1.4'
Cl Cl 0.1484 0.1585 'International Tables Vol C Tables 4.2.6.8 and 6.1.1.4'
Cu Cu 0.3201 1.2651 'International Tables Vol C Tables 4.2.6.8 and 6.1.1.4'
N N 0.0061 0.0033 'International Tables Vol C Tables 4.2.6.8 and 6.1.1.4'
O O 0.0106 0.0060 'International Tables Vol C Tables 4.2.6.8 and 6.1.1.4'

loop_
_geom_angle_atom_site_label_1
_geom_angle_atom_site_label_2
_geom_angle_atom_site_label_3
_geom_angle
_geom_angle_site_symmetry_1
_geom_angle_site_symmetry_3
_geom_angle_publ_flag
N4 Cu1 O1 92.62(17) . . ?
N4 Cu1 N6 174.94(17) . . ?
O1 Cu1 N6 88.47(16) . . ?
N4 Cu1 N2 79.69(19) . . ?
O1 Cu1 N2 155.46(16) . . ?
N6 Cu1 N2 101.24(18) . . ?
N4 Cu1 N5 96.97(16) . . ?
O1 Cu1 N5 108.42(15) . . ?
N6 Cu1 N5 78.01(17) . . ?
N2 Cu1 N5 95.70(16) . . ?
C11 O1 Cu1 125.5(4) . . ?
C1 N1 C2 114.3(6) . . ?
C54 O11 C1 113(3) . . ?
O11 C54 H54A 109.4 . . ?
O11 C54 H54B 109.5 . . ?
H54A C54 H54B 109.5 . . ?
O11 C54 H54C 109.5 . . ?
H54A C54 H54C 109.5 . . ?
H54B C54 H54C 109.5 . . ?
N1 C1 N2 127.4(7) . . ?
N1 C1 Cl1 115(3) . . ?
N2 C1 Cl1 118(3) . . ?
N1 C1 O11 119(2) . . ?
N2 C1 O11 113(2) . . ?
O3 Cu2 N10 91.4(2) . . ?
O3 Cu2 N8 151.2(2) . . ?
N10 Cu2 N8 79.9(3) . . ?
O3 Cu2 N12 90.45(18) . . ?
N10 Cu2 N12 171.3(2) . . ?
N8 Cu2 N12 102.3(2) . . ?
O3 Cu2 N11 114.96(17) . . ?
N10 Cu2 N11 94.19(19) . . ?
N8 Cu2 N11 93.21(19) . . ?
N12 Cu2 N11 77.31(19) . . ?
C10 O2 C12 119.7(5) . . ?
C1 N2 C4 116.6(5) . . ?
C1 N2 Cu1 133.8(5) . . ?
C4 N2 Cu1 109.4(3) . . ?
C3 C2 N1 125.8(7) . . ?
C3 C2 H2 117.1 . . ?
N1 C2 H2 117.1 . . ?
C55 O12 C26 120(3) . . ?
O12 C55 H55A 107.1 . . ?
O12 C55 H55B 110.7 . . ?
H55A C55 H55B 109.5 . . ?
O12 C55 H55C 110.6 . . ?
H55A C55 H55C 109.5 . . ?
H55B C55 H55C 109.5 . . ?
C36 O3 Cu2 127.9(4) . . ?
C4 N3 N4 110.0(5) . . ?
C2 C3 C4 116.4(7) . . ?
C2 C3 H3A 121.8 . . ?
C4 C3 H3A 121.8 . . ?
C5 N4 N3 115.5(5) . . ?
C5 N4 Cu1 126.8(4) . . ?
N3 N4 Cu1 117.5(3) . . ?
C35 O4 C37 119.2(5) . . ?
N3 C4 N2 121.8(5) . . ?
N3 C4 C3 118.8(6) . . ?
N2 C4 C3 119.4(6) . . ?
C20 N5 C19 118.7(5) . . ?
C20 N5 Cu1 133.5(4) . . ?
C19 N5 Cu1 107.8(3) . . ?
N4 C5 C6 124.2(5) . . ?
N4 C5 H5 117.9 . . ?
C6 C5 H5 117.9 . . ?
H5A O5 H5B 104.5 . . ?
C14 N6 C18 118.0(5) . . ?
C14 N6 Cu1 124.1(4) . . ?
C18 N6 Cu1 117.8(3) . . ?
H6A O6 H6B 104.5 . . ?
C11 C6 C7 119.8(6) . . ?
C11 C6 C5 123.0(5) . . ?
C7 C6 C5 117.2(6) . . ?
C26 N7 C27 111.1(8) . . ?
C8 C7 C6 120.6(7) . . ?
C8 C7 H7 119.7 . . ?
C6 C7 H7 119.7 . . ?
H7A O7 H7B 104.5 . . ?
C26 N8 C29 117.3(6) . . ?
C26 N8 Cu2 133.2(5) . . ?
C29 N8 Cu2 109.1(5) . . ?
C7 C8 C9 120.2(6) . . ?
C7 C8 H8 119.9 . . ?
C9 C8 H8 119.9 . . ?
C29 N9 N10 112.5(6) . . ?
C10 C9 C8 120.6(6) . . ?
C10 C9 H9 119.7 . . ?
C8 C9 H9 119.7 . . ?
C30 N10 N9 119.4(6) . . ?
C30 N10 Cu2 125.2(5) . . ?
N9 N10 Cu2 115.0(5) . . ?
O2 C10 C9 125.1(6) . . ?
O2 C10 C11 113.7(5) . . ?
C9 C10 C11 121.2(6) . . ?
C53 O10 H10 109.5 . . ?
C39 N11 C43 118.4(6) . . ?
C39 N11 Cu2 131.6(4) . . ?
C43 N11 Cu2 110.0(4) . . ?
O1 C11 C6 125.2(5) . . ?
O1 C11 C10 117.3(5) . . ?
C6 C11 C10 117.5(5) . . ?
C45 N12 C44 118.8(6) . . ?
C45 N12 Cu2 124.1(5) . . ?
C44 N12 Cu2 117.1(4) . . ?
O2 C12 C13 107.1(5) . . ?
O2 C12 H12A 110.3 . . ?
C13 C12 H12A 110.3 . . ?
O2 C12 H12B 110.3 . . ?
C13 C12 H12B 110.3 . . ?
H12A C12 H12B 108.6 . . ?
C12 C13 H13A 109.5 . . ?
C12 C13 H13B 109.5 . . ?
H13A C13 H13B 109.5 . . ?
C12 C13 H13C 109.5 . . ?
H13A C13 H13C 109.5 . . ?
H13B C13 H13C 109.5 . . ?
N6 C14 C15 121.4(6) . . ?
N6 C14 H14 119.3 . . ?
C15 C14 H14 119.3 . . ?
C16 C15 C14 120.9(6) . . ?
C16 C15 H15 119.6 . . ?
C14 C15 H15 119.6 . . ?
C15 C16 C17 118.9(6) . . ?
C15 C16 H16 120.5 . . ?
C17 C16 H16 120.5 . . ?
C16 C17 C18 117.8(6) . . ?
C16 C17 C25 122.8(6) . . ?
C18 C17 C25 119.3(6) . . ?
N6 C18 C17 122.8(5) . . ?
N6 C18 C19 117.5(5) . . ?
C17 C18 C19 119.7(5) . . ?
N5 C19 C23 122.0(5) . . ?
N5 C19 C18 118.4(5) . . ?
C23 C19 C18 119.6(5) . . ?
N5 C20 C21 122.3(6) . . ?
N5 C20 H20 118.9 . . ?
C21 C20 H20 118.9 . . ?
C22 C21 C20 120.3(6) . . ?
C22 C21 H21 119.8 . . ?
C20 C21 H21 119.8 . . ?
C21 C22 C23 119.7(6) . . ?
C21 C22 H22 120.2 . . ?
C23 C22 H22 120.2 . . ?
C22 C23 C19 117.0(6) . . ?
C22 C23 C24 124.9(6) . . ?
C19 C23 C24 118.2(6) . . ?
C25 C24 C23 122.5(6) . . ?
C25 C24 H24 118.7 . . ?
C23 C24 H24 118.7 . . ?
C24 C25 C17 120.6(6) . . ?
C24 C25 H25 119.7 . . ?
C17 C25 H25 119.7 . . ?
N8 C26 N7 128.1(8) . . ?
N8 C26 O12 114(2) . . ?
N7 C26 O12 118(2) . . ?
N8 C26 Cl2 122(2) . . ?
N7 C26 Cl2 110(2) . . ?
C28 C27 N7 126.6(8) . . ?
C28 C27 H27 116.7 . . ?
N7 C27 H27 116.7 . . ?
C27 C28 C29 118.5(9) . . ?
C27 C28 H28 120.7 . . ?
C29 C28 H28 120.7 . . ?
N9 C29 N8 119.9(6) . . ?
N9 C29 C28 122.0(8) . . ?
N8 C29 C28 118.1(9) . . ?
N10 C30 C31 126.6(6) . . ?
N10 C30 H30 116.7 . . ?
C31 C30 H30 116.7 . . ?
C30 C31 C32 119.1(6) . . ?
C30 C31 C36 121.6(7) . . ?
C32 C31 C36 119.0(7) . . ?
C33 C32 C31 121.1(6) . . ?
C33 C32 H32 119.5 . . ?
C31 C32 H32 119.5 . . ?
C34 C33 C32 119.8(8) . . ?
C34 C33 H33 120.1 . . ?
C32 C33 H33 120.1 . . ?
C33 C34 C35 122.0(7) . . ?
C33 C34 H34 119.0 . . ?
C35 C34 H34 119.0 . . ?
O4 C35 C34 125.0(6) . . ?
O4 C35 C36 113.6(5) . . ?
C34 C35 C36 121.4(6) . . ?
O3 C36 C35 119.5(5) . . ?
O3 C36 C31 124.0(6) . . ?
C35 C36 C31 116.5(6) . . ?
O4 C37 C38 107.8(6) . . ?
O4 C37 H37A 110.1 . . ?
C38 C37 H37A 110.1 . . ?
O4 C37 H37B 110.1 . . ?
C38 C37 H37B 110.1 . . ?
H37A C37 H37B 108.5 . . ?
C37 C38 H38A 109.5 . . ?
C37 C38 H38B 109.5 . . ?
H38A C38 H38B 109.5 . . ?
C37 C38 H38C 109.5 . . ?
H38A C38 H38C 109.5 . . ?
H38B C38 H38C 109.5 . . ?
N11 C39 C40 123.2(6) . . ?
N11 C39 H39 118.4 . . ?
C40 C39 H39 118.4 . . ?
C41 C40 C39 119.1(6) . . ?
C41 C40 H40 120.4 . . ?
C39 C40 H40 120.4 . . ?
C40 C41 C42 119.8(6) . . ?
C40 C41 H41 120.1 . . ?
C42 C41 H41 120.1 . . ?
C41 C42 C43 117.3(5) . . ?
C41 C42 C50 124.1(7) . . ?
C43 C42 C50 118.6(6) . . ?
N11 C43 C42 122.2(6) . . ?
N11 C43 C44 116.1(6) . . ?
C42 C43 C44 121.6(5) . . ?
N12 C44 C48 123.0(6) . . ?
N12 C44 C43 119.4(5) . . ?
C48 C44 C43 117.6(6) . . ?
N12 C45 C46 122.1(8) . . ?
N12 C45 H45 118.9 . . ?
C46 C45 H45 118.9 . . ?
C47 C46 C45 118.7(7) . . ?
C47 C46 H46 120.6 . . ?
C45 C46 H46 120.6 . . ?
C46 C47 C48 122.5(7) . . ?
C46 C47 H47 118.7 . . ?
C48 C47 H47 118.7 . . ?
C47 C48 C44 114.9(8) . . ?
C47 C48 C49 126.9(7) . . ?
C44 C48 C49 118.3(6) . . ?
C50 C49 C48 123.2(6) . . ?
C50 C49 H49 118.4 . . ?
C48 C49 H49 118.4 . . ?
C49 C50 C42 120.7(7) . . ?
C49 C50 H50 119.7 . . ?
C42 C50 H50 119.7 . . ?
O10 C53 H53A 109.5 . . ?
O10 C53 H53B 109.5 . . ?
H53A C53 H53B 109.5 . . ?
O10 C53 H53C 109.5 . . ?
H53A C53 H53C 109.5 . . ?
H53B C53 H53C 109.5 . . ?
O1W O1W H1WA 151.3 2_666 . ?
O1W O1W H1WB 44.8 2_666 . ?
H1WA O1W H1WB 108.5 . . ?

loop_
_geom_bond_atom_site_label_1
_geom_bond_atom_site_label_2
_geom_bond_distance
_geom_bond_site_symmetry_2
_geom_bond_publ_flag
Cu1 N4 1.921(5) . ?
Cu1 O1 1.925(3) . ?
Cu1 N6 2.001(5) . ?
Cu1 N2 2.028(4) . ?
Cu1 N5 2.295(4) . ?
O1 C11 1.317(6) . ?
N1 C1 1.321(8) . ?
N1 C2 1.346(9) . ?
Cl1 C1 1.40(2) . ?
O11 C54 1.40(4) . ?
O11 C1 1.447(10) . ?
C54 H54A 0.9600 . ?
C54 H54B 0.9600 . ?
C54 H54C 0.9600 . ?
C1 N2 1.351(7) . ?
Cu2 O3 1.915(4) . ?
Cu2 N10 1.953(6) . ?
Cu2 N8 2.002(6) . ?
Cu2 N12 2.022(5) . ?
Cu2 N11 2.290(5) . ?
O2 C10 1.365(7) . ?
O2 C12 1.432(7) . ?
N2 C4 1.362(7) . ?
C2 C3 1.336(9) . ?
C2 H2 0.9300 . ?
Cl2 C26 1.57(2) . ?
O12 C55 1.38(4) . ?
O12 C26 1.452(10) . ?
C55 H55A 0.9600 . ?
C55 H55B 0.9600 . ?
C55 H55C 0.9600 . ?
O3 C36 1.320(7) . ?
N3 C4 1.329(7) . ?
N3 N4 1.397(6) . ?
C3 C4 1.436(8) . ?
C3 H3A 0.9300 . ?
N4 C5 1.297(6) . ?
O4 C35 1.359(7) . ?
O4 C37 1.420(7) . ?
N5 C20 1.325(7) . ?
N5 C19 1.358(6) . ?
C5 C6 1.441(8) . ?
C5 H5 0.9300 . ?
O5 H5A 0.8502 . ?
O5 H5B 0.8496 . ?
N6 C14 1.321(7) . ?
N6 C18 1.359(6) . ?
O6 H6A 0.8487 . ?
O6 H6B 0.8573 . ?
C6 C11 1.404(8) . ?
C6 C7 1.413(7) . ?
N7 C26 1.346(9) . ?
N7 C27 1.399(11) . ?
C7 C8 1.366(9) . ?
C7 H7 0.9300 . ?
O7 H7A 0.8502 . ?
O7 H7B 0.8500 . ?
N8 C26 1.322(9) . ?
N8 C29 1.392(9) . ?
C8 C9 1.376(9) . ?
C8 H8 0.9300 . ?
N9 C29 1.320(10) . ?
N9 N10 1.376(8) . ?
C9 C10 1.371(8) . ?
C9 H9 0.9300 . ?
N10 C30 1.308(9) . ?
C10 C11 1.419(7) . ?
O10 C53 1.440(9) . ?
O10 H10 0.8200 . ?
N11 C39 1.320(7) . ?
N11 C43 1.359(7) . ?
N12 C45 1.314(7) . ?
N12 C44 1.360(8) . ?
C12 C13 1.471(9) . ?
C12 H12A 0.9700 . ?
C12 H12B 0.9700 . ?
C13 H13A 0.9600 . ?
C13 H13B 0.9600 . ?
C13 H13C 0.9600 . ?
C14 C15 1.399(9) . ?
C14 H14 0.9300 . ?
C15 C16 1.350(9) . ?
C15 H15 0.9300 . ?
C16 C17 1.385(9) . ?
C16 H16 0.9300 . ?
C17 C18 1.396(7) . ?
C17 C25 1.436(8) . ?
C18 C19 1.440(7) . ?
C19 C23 1.414(7) . ?
C20 C21 1.392(8) . ?
C20 H20 0.9300 . ?
C21 C22 1.341(9) . ?
C21 H21 0.9300 . ?
C22 C23 1.412(8) . ?
C22 H22 0.9300 . ?
C23 C24 1.426(9) . ?
C24 C25 1.332(9) . ?
C24 H24 0.9300 . ?
C25 H25 0.9300 . ?
C27 C28 1.290(11) . ?
C27 H27 0.9300 . ?
C28 C29 1.403(10) . ?
C28 H28 0.9300 . ?
C30 C31 1.418(10) . ?
C30 H30 0.9300 . ?
C31 C32 1.420(10) . ?
C31 C36 1.431(8) . ?
C32 C33 1.352(10) . ?
C32 H32 0.9300 . ?
C33 C34 1.351(9) . ?
C33 H33 0.9300 . ?
C34 C35 1.369(9) . ?
C34 H34 0.9300 . ?
C35 C36 1.402(8) . ?
C37 C38 1.489(9) . ?
C37 H37A 0.9700 . ?
C37 H37B 0.9700 . ?
C38 H38A 0.9600 . ?
C38 H38B 0.9600 . ?
C38 H38C 0.9600 . ?
C39 C40 1.384(9) . ?
C39 H39 0.9300 . ?
C40 C41 1.364(8) . ?
C40 H40 0.9300 . ?
C41 C42 1.400(9) . ?
C41 H41 0.9300 . ?
C42 C43 1.403(8) . ?
C42 C50 1.423(8) . ?
C43 C44 1.434(8) . ?
C44 C48 1.427(8) . ?
C45 C46 1.407(10) . ?
C45 H45 0.9300 . ?
C46 C47 1.347(11) . ?
C46 H46 0.9300 . ?
C47 C48 1.388(10) . ?
C47 H47 0.9300 . ?
C48 C49 1.435(10) . ?
C49 C50 1.320(10) . ?
C49 H49 0.9300 . ?
C50 H50 0.9300 . ?
C53 H53A 0.9600 . ?
C53 H53B 0.9600 . ?
C53 H53C 0.9600 . ?
O1W O1W 1.13(4) 2_666 ?
O1W H1WA 0.8498 . ?
O1W H1WB 0.8501 . ?

loop_
_geom_hbond_atom_site_label_D
_geom_hbond_atom_site_label_H
_geom_hbond_atom_site_label_A
_geom_hbond_distance_DH
_geom_hbond_distance_HA
_geom_hbond_distance_DA
_geom_hbond_angle_DHA
_geom_hbond_site_symmetry_A
O5 H5B N1 0.85 2.62 3.019(8) 110.4 1_455
O7 H7B O10 0.85 2.22 2.643(16) 110.3 2_666
O10 H10 O7 0.82 1.89 2.643(16) 153.1 2_666
C15 H15 Cl2 0.93 3.05 3.71(7) 129.8 .
C45 H45 O10 0.93 2.63 3.409(16) 141.2 .
O1W H1WB O7 0.85 1.93 2.60(3) 135.0 2_666
O6 H6A N9 0.85 2.14 2.986(7) 172.3 2_667
O6 H6B N3 0.86 2.20 2.971(7) 149.8 .
